data_2239507
loop_
_publ_author_name
'Diallo, Waly'
'Diop, Libasse'
'Plasseraud, Laurent'
'Cattey, H\'el\`ene'

_publ_section_title
;
 Tribenzylammonium chloride
;
_journal_coeditor_code WM5019
_journal_issue 5
_journal_name_full 'Acta Crystallographica Section E'
_journal_page_first o618
_journal_page_last o619
_journal_paper_doi 10.1107/S1600536814009246
_journal_volume 70
_journal_year 2014
_chemical_formula_iupac 'C21 H22 N +, Cl -'
_chemical_formula_moiety 'C21 H22 N +, Cl -'
_chemical_formula_sum 'C21 H22 Cl N'
_chemical_formula_weight 323.85
_chemical_name_common 'Tribenzylammonium chloride'
_chemical_name_systematic 'Tribenzylazanium chloride'
_space_group_crystal_system trigonal
_space_group_IT_number 146
_space_group_name_Hall 'R 3'
_space_group_name_H-M_alt 'R 3'
_symmetry_space_group_name_Hall 'R 3'
_symmetry_space_group_name_H-M 'R 3 :H'
_atom_sites_solution_hydrogens geom
_atom_sites_solution_primary iterative
_audit_creation_method SHELXL-97
_cell_angle_alpha 90
_cell_angle_beta 90
_cell_angle_gamma 120
_cell_formula_units_Z 3
_cell_length_a 15.3833(8)
_cell_length_b 15.3833(8)
_cell_length_c 6.7051(3)
_cell_measurement_reflns_used 2745
_cell_measurement_temperature 115
_cell_measurement_theta_max 27.485
_cell_measurement_theta_min 0.998
_cell_volume 1374.15(12)
_computing_cell_refinement 'DENZO-SMN (Otwinowski & Minor, 1997)'
_computing_data_collection 'COLLECT (Nonius, 1998)'
_computing_data_reduction 'DENZO-SMN (Otwinowski & Minor, 1997)'
_computing_molecular_graphics 'ORTEP-3 for Windows (Farrugia, 2012) and Mercury (Macrae <i>et al.</i>, 2008)'
_computing_publication_material 'WinGX (Farrugia, 2012)'
_computing_structure_refinement 'SHELXL97 (Sheldrick, 2008)'
_computing_structure_solution 'SIR92 (Altomare <i>et al.</i>, 1993)'
_diffrn_ambient_temperature 115
_diffrn_detector_area_resol_mean '512 x 512'
_diffrn_measured_fraction_theta_full 0.993
_diffrn_measured_fraction_theta_max 0.996
_diffrn_measurement_device '\k-geometry diffractometer'
_diffrn_measurement_device_type 'Nonius KappaCCD'
_diffrn_measurement_method '\f and \w scans'
_diffrn_radiation_monochromator graphite
_diffrn_radiation_type MoK\a
_diffrn_radiation_wavelength 0.71073
_diffrn_reflns_av_R_equivalents 0.0159
_diffrn_reflns_limit_h_max 17
_diffrn_reflns_limit_h_min -18
_diffrn_reflns_limit_k_max 10
_diffrn_reflns_limit_k_min -19
_diffrn_reflns_limit_l_max 6
_diffrn_reflns_limit_l_min -8
_diffrn_reflns_number 1884
_diffrn_reflns_theta_full 26.000
_diffrn_reflns_theta_max 27.457
_diffrn_reflns_theta_min 3.402
_exptl_absorpt_coefficient_mu 0.208
_exptl_absorpt_correction_T_max 0.9633
_exptl_absorpt_correction_T_min 0.9225
_exptl_absorpt_correction_type multi-scan
_exptl_absorpt_process_details
;
(Blessing, 1995)
;
_exptl_crystal_colour colourless
_exptl_crystal_density_diffrn 1.174
_exptl_crystal_description prism
_exptl_crystal_F_000 516
_exptl_crystal_size_max 0.47
_exptl_crystal_size_mid 0.27
_exptl_crystal_size_min 0.12
_refine_diff_density_max 0.120
_refine_diff_density_min -0.111
_refine_ls_abs_structure_details
;
Flack parameter determined using 348 quotients
[(<i>I</i>^+^)-(<i>I</i>^-^)]/[(<i>I</i>^+^)+(<i>I</i>^-^)]
(Parsons <i>et al.</i>, 2012)
;
_refine_ls_abs_structure_Flack 0.01(4)
_refine_ls_extinction_method none
_refine_ls_goodness_of_fit_ref 1.104
_refine_ls_hydrogen_treatment constr
_refine_ls_matrix_type full
_refine_ls_number_parameters 71
_refine_ls_number_reflns 1047
_refine_ls_number_restraints 1
_refine_ls_restrained_S_all 1.103
_refine_ls_R_factor_all 0.0209
_refine_ls_R_factor_gt 0.0208
_refine_ls_shift/su_max 0.000
_refine_ls_shift/su_mean 0.000
_refine_ls_structure_factor_coef Fsqd
_refine_ls_weighting_details 'w=1/[\s^2^(Fo^2^)+0.8302P] where P=(Fo^2^+2Fc^2^)/3'
_refine_ls_weighting_scheme calc
_refine_ls_wR_factor_gt 0.0514
_refine_ls_wR_factor_ref 0.0515
_reflns_number_gt 1045
_reflns_number_total 1047
_reflns_threshold_expression I>2\s(I)
_cod_data_source_file wm5019sup1.cif
_cod_data_source_block I
_cod_original_cell_volume 1374.15(18)
_cod_database_code 2239507
_cod_database_fobs_code 2239507
_shelx_space_group_comment
;
The symmetry employed for this shelxl refinement is uniquely defined
by the following loop, which should always be used as a source of
symmetry information in preference to the above space-group names.
They are only intended as comments.
;
_shelxl_version_number 2.013

loop_
_space_group_symop_operation_xyz
'x, y, z'
'-y, x-y, z'
'-x+y, -x, z'
'x+2/3, y+1/3, z+1/3'
'-y+2/3, x-y+1/3, z+1/3'
'-x+y+2/3, -x+1/3, z+1/3'
'x+1/3, y+2/3, z+2/3'
'-y+1/3, x-y+2/3, z+2/3'
'-x+y+1/3, -x+2/3, z+2/3'

loop_
_atom_site_type_symbol
_atom_site_label
_atom_site_fract_x
_atom_site_fract_y
_atom_site_fract_z
_atom_site_U_iso_or_equiv
_atom_site_adp_type
_atom_site_calc_flag
_atom_site_occupancy
Cl Cl 0.6667 0.3333 0.80013(9) 0.02215(17) Uani d 1
N N 0.6667 0.3333 0.2481(3) 0.0146(5) Uani d 1
H H 0.6667 0.3333 0.0990 0.018 Uiso calc 1
C C1 0.56631(12) 0.31837(13) 0.3169(3) 0.0168(3) Uani d 1
H H1A 0.5122 0.2574 0.2520 0.020 Uiso calc 1
H H1B 0.5604 0.3064 0.4626 0.020 Uiso calc 1
C C2 0.55016(13) 0.40504(12) 0.2725(3) 0.0176(4) Uani d 1
C C3 0.51543(14) 0.41462(15) 0.0861(3) 0.0231(4) Uani d 1
H H3 0.5043 0.3676 -0.0165 0.028 Uiso calc 1
C C4 0.49715(17) 0.49308(17) 0.0510(3) 0.0313(5) Uani d 1
H H4 0.4731 0.4991 -0.0757 0.038 Uiso calc 1
C C5 0.51373(16) 0.56246(15) 0.1988(4) 0.0332(5) Uani d 1
H H5 0.5011 0.6159 0.1738 0.040 Uiso calc 1
C C6 0.54881(15) 0.55355(16) 0.3832(4) 0.0313(5) Uani d 1
H H6 0.5613 0.6016 0.4844 0.038 Uiso calc 1
C C7 0.56583(14) 0.47482(14) 0.4207(3) 0.0234(4) Uani d 1
H H7 0.5884 0.4683 0.5487 0.028 Uiso calc 1

loop_
_atom_site_aniso_label
_atom_site_aniso_U_11
_atom_site_aniso_U_22
_atom_site_aniso_U_33
_atom_site_aniso_U_12
_atom_site_aniso_U_13
_atom_site_aniso_U_23
Cl 0.0273(2) 0.0273(2) 0.0118(3) 0.01366(12) 0.000 0.000
N 0.0156(6) 0.0156(6) 0.0128(13) 0.0078(3) 0.000 0.000
C1 0.0151(7) 0.0189(8) 0.0162(8) 0.0084(7) 0.0009(7) 0.0013(7)
C2 0.0139(8) 0.0187(8) 0.0202(9) 0.0080(7) 0.0013(6) -0.0002(7)
C3 0.0240(9) 0.0268(9) 0.0220(10) 0.0155(8) -0.0003(7) 0.0000(7)
C4 0.0317(11) 0.0362(11) 0.0349(10) 0.0237(9) 0.0028(9) 0.0099(10)
C5 0.0268(10) 0.0240(10) 0.0558(15) 0.0178(8) 0.0105(10) 0.0066(10)
C6 0.0227(9) 0.0242(9) 0.0478(14) 0.0123(8) 0.0087(9) -0.0072(9)
C7 0.0186(9) 0.0258(10) 0.0254(10) 0.0108(8) 0.0014(7) -0.0053(8)

loop_
_atom_type_symbol
_atom_type_description
_atom_type_scat_dispersion_real
_atom_type_scat_dispersion_imag
_atom_type_scat_source
C C 0.0033 0.0016 'International Tables Vol C Tables 4.2.6.8 and 6.1.1.4'
H H 0.0000 0.0000 'International Tables Vol C Tables 4.2.6.8 and 6.1.1.4'
Cl Cl 0.1484 0.1585 'International Tables Vol C Tables 4.2.6.8 and 6.1.1.4'
N N 0.0061 0.0033 'International Tables Vol C Tables 4.2.6.8 and 6.1.1.4'

loop_
_geom_angle_atom_site_label_1
_geom_angle_atom_site_label_2
_geom_angle_atom_site_label_3
_geom_angle_site_symmetry_1
_geom_angle_site_symmetry_3
_geom_angle
C1 N H 2_655 . 107.7
C1 N H 3_665 . 107.7
C1 N H . . 107.7
C1 N C1 2_655 3_665 111.16(10)
C1 N C1 3_665 . 111.16(10)
C1 N C1 2_655 . 111.16(10)
N C1 H1A . . 108.7
N C1 H1B . . 108.7
H1A C1 H1B . . 107.6
C2 C1 N . . 114.39(13)
C2 C1 H1A . . 108.7
C2 C1 H1B . . 108.7
C3 C2 C1 . . 120.83(16)
C7 C2 C1 . . 120.07(16)
C7 C2 C3 . . 119.04(17)
C2 C3 H3 . . 120.1
C4 C3 C2 . . 119.86(19)
C4 C3 H3 . . 120.1
C3 C4 H4 . . 119.7
C5 C4 C3 . . 120.6(2)
C5 C4 H4 . . 119.7
C4 C5 H5 . . 120.2
C6 C5 C4 . . 119.63(19)
C6 C5 H5 . . 120.2
C5 C6 H6 . . 119.9
C5 C6 C7 . . 120.2(2)
C7 C6 H6 . . 119.9
C2 C7 H7 . . 119.7
C6 C7 C2 . . 120.62(19)
C6 C7 H7 . . 119.7

loop_
_geom_bond_atom_site_label_1
_geom_bond_atom_site_label_2
_geom_bond_site_symmetry_2
_geom_bond_distance
N H . 1.0000
N C1 3_665 1.5145(17)
N C1 2_655 1.5145(17)
N C1 . 1.5145(17)
C1 H1A . 0.9900
C1 H1B . 0.9900
C1 C2 . 1.503(2)
C2 C3 . 1.396(3)
C2 C7 . 1.392(2)
C3 H3 . 0.9500
C3 C4 . 1.389(3)
C4 H4 . 0.9500
C4 C5 . 1.384(3)
C5 H5 . 0.9500
C5 C6 . 1.383(3)
C6 H6 . 0.9500
C6 C7 . 1.384(3)
C7 H7 . 0.9500

loop_
_geom_hbond_atom_site_label_D
_geom_hbond_atom_site_label_H
_geom_hbond_atom_site_label_A
_geom_hbond_site_symmetry_A
_geom_hbond_distance_DH
_geom_hbond_distance_HA
_geom_hbond_distance_DA
_geom_hbond_angle_DHA
N H Cl 1_554 1.00 2.00 3.004(2) 180.0
C1 H1B Cl . 0.99 2.70 3.5470(18) 143.8
C3 H3 Cl 1_554 0.95 3.06 3.683(2) 124.8

loop_
_geom_torsion_atom_site_label_1
_geom_torsion_atom_site_label_2
_geom_torsion_atom_site_label_3
_geom_torsion_atom_site_label_4
_geom_torsion_site_symmetry_1
_geom_torsion
N C1 C2 C3 . 83.7(2)
N C1 C2 C7 . -99.0(2)
C1 N C1 C2 2_655 174.09(11)
C1 N C1 C2 3_665 49.7(2)
C1 C2 C3 C4 . 177.39(18)
C1 C2 C7 C6 . -178.38(17)
C2 C3 C4 C5 . 0.5(3)
C3 C2 C7 C6 . -1.0(3)
C3 C4 C5 C6 . 0.0(3)
C4 C5 C6 C7 . -1.0(3)
C5 C6 C7 C2 . 1.5(3)
C7 C2 C3 C4 . 0.1(3)
